data_2235276
loop_
_publ_author_name
'Akkurt, Mehmet'
'Khandar, Ali Akbar'
'Tahir, Muhammad Nawaz'
'Yazdi, Seyed Abolfazl Hosseini'
'Afkhami, Farhad Akbari'

_publ_section_title
;
 Dibromido{<i>N</i>'-[1-(pyridin-2-yl)ethylidene]picolinohydrazide-\k^2^<i>N</i>',<i>O</i>}cadmium
;
_journal_coeditor_code VM2176
_journal_issue 6
_journal_name_full 'Acta Crystallographica Section E'
_journal_page_first m842
_journal_paper_doi 10.1107/S1600536812023185
_journal_volume 68
_journal_year 2012
_chemical_formula_iupac '[Cd Br2 (C13 H12 N4 O)]'
_chemical_formula_moiety 'C13 H12 Br2 Cd N4 O'
_chemical_formula_sum 'C13 H12 Br2 Cd N4 O'
_chemical_formula_weight 512.48
_chemical_name_systematic
;
Dibromido{<i>N</i>'-[1-(pyridin-2-yl)ethylidene]picolinohydrazide-
\k^2^<i>N</i>',<i>O</i>}cadmium
;
_space_group_IT_number 14
_symmetry_cell_setting monoclinic
_symmetry_space_group_name_Hall '-P 2yn'
_symmetry_space_group_name_H-M 'P 1 21/n 1'
_atom_sites_solution_hydrogens geom
_atom_sites_solution_primary direct
_atom_sites_solution_secondary difmap
_cell_angle_alpha 90
_cell_angle_beta 90.5500(10)
_cell_angle_gamma 90
_cell_formula_units_Z 4
_cell_length_a 8.1336(3)
_cell_length_b 13.6111(5)
_cell_length_c 14.6102(5)
_cell_measurement_reflns_used 545
_cell_measurement_temperature 296(2)
_cell_measurement_theta_max 18.3
_cell_measurement_theta_min 4.2
_cell_volume 1617.38(10)
_computing_cell_refinement 'SAINT (Bruker, 2009)'
_computing_data_collection 'APEX2 (Bruker, 2009)'
_computing_data_reduction 'SAINT (Bruker, 2009)'
_computing_molecular_graphics 'ORTEP-3 for Windows (Farrugia, 1997) and PLATON (Spek, 2009)'
_computing_publication_material 'WinGX (Farrugia, 1999) and PLATON (Spek, 2009)'
_computing_structure_refinement 'SHELXL97 (Sheldrick, 2008)'
_computing_structure_solution 'SHELXS97 (Sheldrick, 2008)'
_diffrn_ambient_temperature 296(2)
_diffrn_measured_fraction_theta_full 0.985
_diffrn_measured_fraction_theta_max 0.985
_diffrn_measurement_device_type 'Bruker Kappa APEXII CCD'
_diffrn_measurement_method \w
_diffrn_radiation_monochromator graphite
_diffrn_radiation_source 'fine-focus sealed tube'
_diffrn_radiation_type MoK\a
_diffrn_radiation_wavelength 0.71073
_diffrn_reflns_av_R_equivalents 0.0323
_diffrn_reflns_av_sigmaI/netI 0.0321
_diffrn_reflns_limit_h_max 10
_diffrn_reflns_limit_h_min -10
_diffrn_reflns_limit_k_max 18
_diffrn_reflns_limit_k_min -17
_diffrn_reflns_limit_l_max 18
_diffrn_reflns_limit_l_min -19
_diffrn_reflns_number 15317
_diffrn_reflns_reduction_process
;
;
_diffrn_reflns_theta_full 28.09
_diffrn_reflns_theta_max 28.09
_diffrn_reflns_theta_min 2.85
_exptl_absorpt_coefficient_mu 6.294
_exptl_absorpt_correction_T_max 0.365
_exptl_absorpt_correction_T_min 0.267
_exptl_absorpt_correction_type multi-scan
_exptl_absorpt_process_details '(SADABS; Bruker, 2005)'
_exptl_crystal_colour colourless
_exptl_crystal_density_diffrn 2.105
_exptl_crystal_density_method 'Not Measured'
_exptl_crystal_description prism
_exptl_crystal_F_000 976
_exptl_crystal_size_max 0.32
_exptl_crystal_size_mid 0.18
_exptl_crystal_size_min 0.16
_refine_diff_density_max 0.465
_refine_diff_density_min -0.537
_refine_ls_extinction_method none
_refine_ls_goodness_of_fit_ref 1.016
_refine_ls_hydrogen_treatment mixed
_refine_ls_matrix_type full
_refine_ls_number_parameters 195
_refine_ls_number_reflns 3874
_refine_ls_number_restraints 1
_refine_ls_restrained_S_all 1.015
_refine_ls_R_factor_all 0.0486
_refine_ls_R_factor_gt 0.0278
_refine_ls_shift/su_max 0.001
_refine_ls_shift/su_mean 0.000
_refine_ls_structure_factor_coef Fsqd
_refine_ls_weighting_details 'calc w=1/[\s^2^(Fo^2^)+(0.0245P)^2^+0.5132P] where P=(Fo^2^+2Fc^2^)/3'
_refine_ls_weighting_scheme calc
_refine_ls_wR_factor_gt 0.0569
_refine_ls_wR_factor_ref 0.0623
_reflns_number_gt 2859
_reflns_number_total 3874
_reflns_threshold_expression I>2\s(I)
_cod_data_source_file vm2176.cif
_cod_data_source_block I
_cod_original_sg_symbol_H-M 'P 21/n'
_cod_database_code 2235276
_cod_database_fobs_code 2235276

loop_
_symmetry_equiv_pos_site_id
_symmetry_equiv_pos_as_xyz
1 x,y,z
2 1/2-x,1/2+y,1/2-z
3 -x,-y,-z
4 1/2+x,1/2-y,1/2+z

loop_
_atom_site_aniso_label
_atom_site_aniso_U_11
_atom_site_aniso_U_22
_atom_site_aniso_U_33
_atom_site_aniso_U_12
_atom_site_aniso_U_13
_atom_site_aniso_U_23
Cd1 0.04740(10) 0.03830(10) 0.04280(10) 0.00450(10) -0.00510(10) -0.00160(10)
Br1 0.0532(2) 0.0726(3) 0.0622(2) -0.0011(2) 0.0063(2) 0.0021(2)
Br2 0.0638(2) 0.0413(2) 0.0598(2) -0.0049(2) -0.0091(2) 0.0024(2)
O1 0.0616(15) 0.0432(13) 0.0429(12) 0.0105(11) -0.0085(11) -0.0083(10)
N1 0.0503(16) 0.0397(14) 0.0412(15) -0.0023(12) -0.0086(12) 0.0021(11)
N2 0.0393(14) 0.0367(13) 0.0350(14) -0.0022(11) -0.0031(11) -0.0016(10)
N3 0.0476(15) 0.0354(14) 0.0373(14) -0.0005(12) -0.0045(11) -0.0063(11)
N4 0.0654(19) 0.0394(15) 0.0436(16) 0.0006(13) -0.0089(13) -0.0043(12)
C1 0.075(2) 0.0403(18) 0.051(2) -0.0047(17) -0.0117(18) -0.0030(15)
C2 0.071(2) 0.061(2) 0.0433(19) -0.0144(19) -0.0141(17) -0.0057(16)
C3 0.056(2) 0.073(3) 0.046(2) -0.0134(18) -0.0175(17) 0.0083(17)
C4 0.0471(19) 0.0505(19) 0.0483(19) -0.0019(15) -0.0065(15) 0.0107(15)
C5 0.0371(16) 0.0401(16) 0.0381(16) -0.0056(13) -0.0025(13) 0.0074(13)
C6 0.0359(16) 0.0361(16) 0.0411(17) -0.0045(13) 0.0005(13) 0.0033(13)
C7 0.065(2) 0.0458(19) 0.062(2) 0.0137(17) -0.0072(18) -0.0003(17)
C8 0.0396(16) 0.0418(17) 0.0362(16) -0.0092(14) -0.0016(13) 0.0004(13)
C9 0.0384(16) 0.0383(16) 0.0376(16) -0.0058(13) 0.0000(13) -0.0005(12)
C10 0.0495(19) 0.0458(18) 0.0464(19) 0.0008(15) -0.0065(15) -0.0043(15)
C11 0.056(2) 0.057(2) 0.0437(19) -0.0102(17) -0.0101(16) 0.0044(15)
C12 0.069(2) 0.053(2) 0.0408(19) -0.0194(18) -0.0046(17) -0.0082(15)
C13 0.075(3) 0.0397(18) 0.056(2) -0.0021(17) -0.0054(19) -0.0107(16)

loop_
_atom_site_type_symbol
_atom_site_label
_atom_site_fract_x
_atom_site_fract_y
_atom_site_fract_z
_atom_site_U_iso_or_equiv
_atom_site_thermal_displace_type
_atom_site_calc_flag
_atom_site_refinement_flags
_atom_site_occupancy
Cd Cd1 0.32238(3) 0.16938(2) 0.27655(2) 0.04290(10) Uani d . 1.000
Br Br1 0.04606(5) 0.15378(3) 0.35202(3) 0.06260(10) Uani d . 1.000
Br Br2 0.42596(5) 0.34049(2) 0.23982(3) 0.05500(10) Uani d . 1.000
O O1 0.2555(3) 0.10824(15) 0.12175(14) 0.0493(8) Uani d . 1.000
N N1 0.5195(3) 0.12698(18) 0.38976(17) 0.0438(9) Uani d . 1.000
N N2 0.4511(3) 0.02135(16) 0.24438(15) 0.0370(8) Uani d . 1.000
N N3 0.4106(3) -0.02318(18) 0.16427(17) 0.0401(8) Uani d D 1.000
N N4 0.3565(3) -0.11450(19) 0.01147(18) 0.0495(10) Uani d . 1.000
C C1 0.5632(5) 0.1867(2) 0.4579(2) 0.0555(11) Uani d . 1.000
C C2 0.6781(5) 0.1618(3) 0.5230(2) 0.0585(11) Uani d . 1.000
C C3 0.7498(4) 0.0712(3) 0.5186(2) 0.0585(14) Uani d . 1.000
C C4 0.7079(4) 0.0090(2) 0.4477(2) 0.0487(11) Uani d . 1.000
C C5 0.5925(4) 0.0390(2) 0.3832(2) 0.0385(9) Uani d . 1.000
C C6 0.5464(3) -0.0217(2) 0.3021(2) 0.0377(9) Uani d . 1.000
C C7 0.6137(5) -0.1226(2) 0.2915(2) 0.0577(11) Uani d . 1.000
C C8 0.3114(4) 0.0268(2) 0.1050(2) 0.0392(9) Uani d . 1.000
C C9 0.2810(4) -0.0274(2) 0.01743(19) 0.0381(9) Uani d . 1.000
C C10 0.1844(4) 0.0113(2) -0.0505(2) 0.0473(11) Uani d . 1.000
C C11 0.1592(4) -0.0425(2) -0.1296(2) 0.0523(11) Uani d . 1.000
C C12 0.2361(5) -0.1319(2) -0.1370(2) 0.0543(11) Uani d . 1.000
C C13 0.3333(5) -0.1652(2) -0.0658(2) 0.0569(13) Uani d . 1.000
H H1 0.51340 0.24800 0.46140 0.0660 Uiso c R 1.000
H H2 0.70680 0.20560 0.56930 0.0700 Uiso c R 1.000
H H3 0.82590 0.05170 0.56290 0.0700 Uiso c R 1.000
H H3N 0.434(4) -0.0819(15) 0.150(2) 0.056(10) Uiso d D 1.000
H H4 0.75670 -0.05260 0.44310 0.0580 Uiso c R 1.000
H H7A 0.54530 -0.15920 0.24990 0.0860 Uiso c R 1.000
H H7B 0.61610 -0.15480 0.34990 0.0860 Uiso c R 1.000
H H7C 0.72320 -0.11890 0.26780 0.0860 Uiso c R 1.000
H H10 0.13630 0.07280 -0.04360 0.0570 Uiso c R 1.000
H H11 0.09200 -0.01880 -0.17650 0.0630 Uiso c R 1.000
H H12 0.22280 -0.16960 -0.18970 0.0650 Uiso c R 1.000
H H13 0.38510 -0.22580 -0.07180 0.0680 Uiso c R 1.000

loop_
_atom_type_symbol
_atom_type_description
_atom_type_scat_dispersion_real
_atom_type_scat_dispersion_imag
_atom_type_scat_source
C C 0.0033 0.0016 ' International Tables Vol C Tables 4.2.6.8 and 6.1.1.4'
H H 0.0000 0.0000 ' International Tables Vol C Tables 4.2.6.8 and 6.1.1.4'
Br Br -0.2901 2.4595 ' International Tables Vol C Tables 4.2.6.8 and 6.1.1.4'
Cd Cd -0.8075 1.2024 ' International Tables Vol C Tables 4.2.6.8 and 6.1.1.4'
N N 0.0061 0.0033 ' International Tables Vol C Tables 4.2.6.8 and 6.1.1.4'
O O 0.0106 0.0060 ' International Tables Vol C Tables 4.2.6.8 and 6.1.1.4'

loop_
_geom_angle_atom_site_label_1
_geom_angle_atom_site_label_2
_geom_angle_atom_site_label_3
_geom_angle
_geom_angle_publ_flag
Br1 Cd1 Br2 117.98(2) no
Br1 Cd1 O1 100.54(6) no
Br1 Cd1 N1 105.95(6) no
Br1 Cd1 N2 114.91(6) no
Br2 Cd1 O1 100.76(5) no
Br2 Cd1 N1 98.50(6) no
Br2 Cd1 N2 127.09(6) no
O1 Cd1 N1 134.55(8) no
O1 Cd1 N2 67.49(8) no
N1 Cd1 N2 68.01(8) no
Cd1 O1 C8 114.21(19) no
Cd1 N1 C1 123.3(2) no
Cd1 N1 C5 117.77(19) no
C1 N1 C5 118.9(3) no
Cd1 N2 N3 117.17(17) no
Cd1 N2 C6 122.33(18) no
N3 N2 C6 120.3(2) no
N2 N3 C8 117.6(2) no
C9 N4 C13 116.9(3) no
C8 N3 H3N 117(2) no
N2 N3 H3N 126(2) no
N1 C1 C2 123.0(3) no
C1 C2 C3 118.7(3) no
C2 C3 C4 119.2(3) no
C3 C4 C5 119.4(3) no
N1 C5 C4 120.8(3) no
C4 C5 C6 122.8(3) no
N1 C5 C6 116.4(3) no
N2 C6 C7 125.1(3) no
C5 C6 C7 120.3(2) no
N2 C6 C5 114.6(2) no
N3 C8 C9 113.0(2) no
O1 C8 N3 123.0(3) no
O1 C8 C9 124.0(3) no
C8 C9 C10 121.4(3) no
N4 C9 C8 114.9(3) no
N4 C9 C10 123.8(3) no
C9 C10 C11 118.9(3) no
C10 C11 C12 118.1(3) no
C11 C12 C13 119.4(3) no
N4 C13 C12 123.0(3) no
N1 C1 H1 118.00 no
C2 C1 H1 119.00 no
C1 C2 H2 121.00 no
C3 C2 H2 121.00 no
C2 C3 H3 120.00 no
C4 C3 H3 120.00 no
C3 C4 H4 120.00 no
C5 C4 H4 120.00 no
C6 C7 H7A 109.00 no
C6 C7 H7B 109.00 no
C6 C7 H7C 109.00 no
H7A C7 H7B 109.00 no
H7A C7 H7C 109.00 no
H7B C7 H7C 109.00 no
C9 C10 H10 121.00 no
C11 C10 H10 121.00 no
C10 C11 H11 121.00 no
C12 C11 H11 121.00 no
C11 C12 H12 120.00 no
C13 C12 H12 120.00 no
N4 C13 H13 119.00 no
C12 C13 H13 119.00 no

loop_
_geom_bond_atom_site_label_1
_geom_bond_atom_site_label_2
_geom_bond_distance
_geom_bond_publ_flag
Cd1 Br1 2.5218(5) no
Cd1 Br2 2.5359(4) no
Cd1 O1 2.466(2) no
Cd1 N1 2.364(2) no
Cd1 N2 2.321(2) no
O1 C8 1.224(4) no
N1 C1 1.331(4) no
N1 C5 1.341(4) no
N2 N3 1.356(3) no
N2 C6 1.282(4) no
N3 C8 1.360(4) no
N4 C9 1.338(4) no
N4 C13 1.335(4) no
N3 H3N 0.85(2) no
C1 C2 1.370(5) no
C2 C3 1.366(6) no
C3 C4 1.378(4) no
C4 C5 1.385(4) no
C5 C6 1.490(4) no
C6 C7 1.487(4) no
C8 C9 1.495(4) no
C9 C10 1.366(4) no
C10 C11 1.382(4) no
C11 C12 1.373(4) no
C12 C13 1.377(5) no
C1 H1 0.9300 no
C2 H2 0.9300 no
C3 H3 0.9300 no
C4 H4 0.9300 no
C7 H7A 0.9600 no
C7 H7B 0.9600 no
C7 H7C 0.9600 no
C10 H10 0.9300 no
C11 H11 0.9300 no
C12 H12 0.9300 no
C13 H13 0.9300 no

loop_
_geom_hbond_atom_site_label_D
_geom_hbond_atom_site_label_H
_geom_hbond_atom_site_label_A
_geom_hbond_site_symmetry_A
_geom_hbond_distance_DH
_geom_hbond_distance_HA
_geom_hbond_distance_DA
_geom_hbond_angle_DHA
_geom_hbond_publ_flag
C7 H7C Br2 2_645 0.96 2.91 3.810(4) 157 yes

loop_
_geom_torsion_atom_site_label_1
_geom_torsion_atom_site_label_2
_geom_torsion_atom_site_label_3
_geom_torsion_atom_site_label_4
_geom_torsion
_geom_torsion_publ_flag
Br1 Cd1 O1 C8 -107.6(2) no
Br2 Cd1 O1 C8 131.0(2) no
N1 Cd1 O1 C8 17.6(3) no
N2 Cd1 O1 C8 5.2(2) no
Br1 Cd1 N1 C1 -76.1(3) no
Br2 Cd1 N1 C1 46.4(3) no
O1 Cd1 N1 C1 160.7(2) no
N2 Cd1 N1 C1 173.0(3) no
Br1 Cd1 N1 C5 105.4(2) no
Br2 Cd1 N1 C5 -132.2(2) no
O1 Cd1 N1 C5 -17.9(3) no
N2 Cd1 N1 C5 -5.6(2) no
Br1 Cd1 N2 N3 85.55(18) no
Br2 Cd1 N2 N3 -92.50(19) no
O1 Cd1 N2 N3 -5.94(17) no
N1 Cd1 N2 N3 -176.5(2) no
Br1 Cd1 N2 C6 -88.8(2) no
Br2 Cd1 N2 C6 93.1(2) no
O1 Cd1 N2 C6 179.7(2) no
N1 Cd1 N2 C6 9.2(2) no
Cd1 O1 C8 C9 177.1(2) no
Cd1 O1 C8 N3 -4.0(4) no
Cd1 N1 C5 C6 2.6(3) no
Cd1 N1 C1 C2 -179.7(3) no
C1 N1 C5 C4 2.0(4) no
C1 N1 C5 C6 -176.1(3) no
C5 N1 C1 C2 -1.1(5) no
Cd1 N1 C5 C4 -179.3(2) no
C6 N2 N3 C8 -178.9(3) no
Cd1 N2 C6 C7 170.9(2) no
Cd1 N2 N3 C8 6.6(3) no
Cd1 N2 C6 C5 -11.0(3) no
N3 N2 C6 C7 -3.4(4) no
N3 N2 C6 C5 174.8(2) no
N2 N3 C8 O1 -1.5(4) no
N2 N3 C8 C9 177.5(2) no
C9 N4 C13 C12 -0.5(5) no
C13 N4 C9 C8 -179.7(3) no
C13 N4 C9 C10 -0.4(5) no
N1 C1 C2 C3 -0.8(6) no
C1 C2 C3 C4 1.8(5) no
C2 C3 C4 C5 -0.9(5) no
C3 C4 C5 N1 -1.0(5) no
C3 C4 C5 C6 177.0(3) no
N1 C5 C6 N2 5.2(4) no
C4 C5 C6 C7 5.3(4) no
C4 C5 C6 N2 -172.9(3) no
N1 C5 C6 C7 -176.6(3) no
O1 C8 C9 N4 178.4(3) no
N3 C8 C9 C10 -179.9(3) no
O1 C8 C9 C10 -1.0(5) no
N3 C8 C9 N4 -0.6(4) no
N4 C9 C10 C11 1.4(5) no
C8 C9 C10 C11 -179.3(3) no
C9 C10 C11 C12 -1.5(5) no
C10 C11 C12 C13 0.7(5) no
C11 C12 C13 N4 0.3(6) no
